data_1569328
loop_
_publ_author_name
'Korzun, Andr&#xe9;'
'Crespi, Stefano'
'Golz, Christopher'
'Bismuto, Alessandro'

_publ_section_title
;
 Replacing the BO in BODIPY: unlocking the path to SBDIPY and BIDIPY
 chromophores.
;
_journal_issue 24
_journal_name_full 'Chemical science'
_journal_page_first 6579
_journal_page_last 6584
_journal_paper_doi 10.1039/d3sc01493b
_journal_volume 14
_journal_year 2023
_chemical_formula_moiety 'C22 H25 Bi Cl2 N2'
_chemical_formula_sum 'C22 H25 Bi Cl2 N2'
_chemical_formula_weight 597.32
_space_group_crystal_system monoclinic
_space_group_IT_number 14
_space_group_name_Hall '-P 2yn'
_space_group_name_H-M_alt 'P 1 21/n 1'
_atom_sites_solution_hydrogens geom
_atom_sites_solution_primary dual
_audit_creation_date 2022-12-19
_audit_creation_method
;FinalCif V113 by Daniel Kratzert, Freiburg 2022,
https://dkratzert.de/finalcif.html
;
_audit_update_record
;
2023-02-13 deposited with the CCDC.	2023-05-29 downloaded from the CCDC.
;
_cell_angle_alpha 90
_cell_angle_beta 93.984(3)
_cell_angle_gamma 90
_cell_formula_units_Z 8
_cell_length_a 7.7393(7)
_cell_length_b 15.609(2)
_cell_length_c 36.440(5)
_cell_measurement_reflns_used 4915
_cell_measurement_temperature 100.00
_cell_measurement_theta_max 28.712
_cell_measurement_theta_min 2.243
_cell_volume 4391.4(9)
_computing_cell_refinement 'SAINT V8.40B (?, 2016)'
_computing_data_collection 'Bruker BIS V6.2.15/2021-03-15 && APEX4 2022.1-1'
_computing_data_reduction 'SAINT V8.40B (?, 2016)'
_computing_molecular_graphics 'Olex2 1.5 (Dolomanov et al., 2009)'
_computing_publication_material 'Olex2 1.5 (Dolomanov et al., 2009)'
_computing_structure_refinement 'XL  (Sheldrick, 2008)'
_computing_structure_solution 'XT  (Sheldrick, 2015)'
_diffrn_ambient_environment N~2~
_diffrn_ambient_temperature 100.00
_diffrn_detector CPAD
_diffrn_detector_area_resol_mean 7.41
_diffrn_detector_type 'Bruker PHOTON III'
_diffrn_measured_fraction_theta_full 0.994
_diffrn_measured_fraction_theta_max 0.985
_diffrn_measurement_device 'four-circle diffractometer'
_diffrn_measurement_device_type 'Bruker D8 VENTURE dual wavelength Mo/Ag'
_diffrn_measurement_method '\w and \f scans'
_diffrn_measurement_specimen_support 'MiTeGen micromount'
_diffrn_radiation_monochromator 'mirror optics'
_diffrn_radiation_probe x-ray
_diffrn_radiation_type MoK\a
_diffrn_radiation_wavelength 0.71073
_diffrn_reflns_av_unetI/netI 0.0299
_diffrn_reflns_Laue_measured_fraction_full 0.994
_diffrn_reflns_Laue_measured_fraction_max 0.985
_diffrn_reflns_limit_h_max 10
_diffrn_reflns_limit_h_min -10
_diffrn_reflns_limit_k_max 21
_diffrn_reflns_limit_k_min 0
_diffrn_reflns_limit_l_max 49
_diffrn_reflns_limit_l_min 0
_diffrn_reflns_number 11478
_diffrn_reflns_point_group_measured_fraction_full 0.994
_diffrn_reflns_point_group_measured_fraction_max 0.985
_diffrn_reflns_theta_full 25.242
_diffrn_reflns_theta_max 28.725
_diffrn_reflns_theta_min 2.128
_diffrn_source 'microfocus sealed X-ray tube'
_diffrn_source_current 1.4
_diffrn_source_power 0.07
_diffrn_source_type 'Incoatec I\ms'
_diffrn_source_voltage 50.0
_diffrn_standards_number 0
_exptl_absorpt_coefficient_mu 8.282
_exptl_absorpt_correction_T_max 0.025393
_exptl_absorpt_correction_T_min 0.005216
_exptl_absorpt_correction_type multi-scan
_exptl_absorpt_process_details
;
 TWINABS-2012/1 (Bruker,2012) was used for absorption correction.
;
_exptl_crystal_colour yellow
_exptl_crystal_colour_primary yellow
_exptl_crystal_density_diffrn 1.807
_exptl_crystal_description plate
_exptl_crystal_F_000 2304
_exptl_crystal_size_max 0.186
_exptl_crystal_size_mid 0.081
_exptl_crystal_size_min 0.021
_refine_diff_density_max 1.906
_refine_diff_density_min -3.563
_refine_diff_density_rms 0.164
_refine_ls_extinction_method none
_refine_ls_goodness_of_fit_ref 1.064
_refine_ls_hydrogen_treatment constr
_refine_ls_matrix_type full
_refine_ls_number_parameters 502
_refine_ls_number_reflns 11478
_refine_ls_number_restraints 0
_refine_ls_restrained_S_all 1.064
_refine_ls_R_factor_all 0.0519
_refine_ls_R_factor_gt 0.0464
_refine_ls_shift/su_max 0.001
_refine_ls_shift/su_mean 0.000
_refine_ls_structure_factor_coef Fsqd
_refine_ls_weighting_details 'w=1/[\s^2^(Fo^2^)+(0.0337P)^2^+38.7502P] where P=(Fo^2^+2Fc^2^)/3'
_refine_ls_weighting_scheme calc
_refine_ls_wR_factor_gt 0.1047
_refine_ls_wR_factor_ref 0.1090
_reflns_Friedel_coverage 0.000
_reflns_number_gt 10465
_reflns_number_total 11478
_reflns_threshold_expression 'I > 2\s(I)'
_twin_special_details 'The data was integrated as a 2-component twin.'
_twin_individual_id 2
_twin_individual_twin_matrix_11 -7e-05
_twin_individual_twin_matrix_12 -3e-05
_twin_individual_twin_matrix_13 0.99999
_twin_individual_twin_matrix_21 -1.0
_twin_individual_twin_matrix_22 0.00015
_twin_individual_twin_matrix_23 -0.00024
_twin_individual_twin_matrix_31 -0.00076
_twin_individual_twin_matrix_32 -0.99999
_twin_individual_twin_matrix_33 -0.66013
_cod_data_source_file d3sc01493b2.cif
_cod_data_source_block mo_1852_cg_0m_4
_cod_original_cell_volume 4391.5(10)
_cod_database_code 1569328
_shelx_shelxl_version_number 2018/3
_olex2_refinement_description
;
1. Twinned data refinement
 Scales: 0.7246(7)
 0.2754(7)
2. Fixed Uiso
 At 1.2 times of:
  All C(H) groups
 At 1.5 times of:
  All C(H,H,H) groups
3.a Aromatic/amide H refined with riding coordinates:
 C3(H3), C9(H9), C11(H11), C18(H18), C25(H25), C31(H31), C33(H33), C40(H40)
3.b Idealised Me refined as rotating group:
 C1(H1A,H1B,H1C), C13(H13A,H13B,H13C), C14(H14A,H14B,H14C), C15(H15A,H15B,
 H15C), C20(H20A,H20B,H20C), C21(H21A,H21B,H21C), C22(H22A,H22B,H22C), C23(H23A,
 H23B,H23C), C35(H35A,H35B,H35C), C36(H36A,H36B,H36C), C37(H37A,H37B,H37C),
 C42(H42A,H42B,H42C), C43(H43A,H43B,H43C), C44(H44A,H44B,H44C)
;
_olex2_submission_special_instructions 'No special instructions were received'
_shelx_space_group_comment
;
The symmetry employed for this shelxl refinement is uniquely defined
by the following loop, which should always be used as a source of
symmetry information in preference to the above space-group names.
They are only intended as comments.
;
_shelx_estimated_absorpt_t_min 0.308
_shelx_estimated_absorpt_t_max 0.845
_diffrn_measurement_ambient_temperature_device_make 'Oxford Cryostream 800'

loop_
_space_group_symop_operation_xyz
'x, y, z'
'-x+1/2, y+1/2, -z+1/2'
'-x, -y, -z'
'x-1/2, -y-1/2, z-1/2'

loop_
_atom_site_label
_atom_site_type_symbol
_atom_site_fract_x
_atom_site_fract_y
_atom_site_fract_z
_atom_site_U_iso_or_equiv
_atom_site_adp_type
_atom_site_occupancy
_atom_site_site_symmetry_order
_atom_site_calc_flag
_atom_site_refinement_flags_posn
_atom_site_refinement_flags_adp
_atom_site_refinement_flags_occupancy
_atom_site_disorder_assembly
_atom_site_disorder_group
Bi1 Bi 0.24123(4) 0.65800(2) 0.29095(2) 0.03404(7) Uani 1 1 d . . . . .
Cl1 Cl 0.5687(3) 0.60028(12) 0.30170(6) 0.0381(4) Uani 1 1 d . . . . .
Cl2 Cl -0.0529(3) 0.74951(12) 0.29054(6) 0.0411(4) Uani 1 1 d . . . . .
N1 N 0.2909(9) 0.7330(4) 0.34247(18) 0.0356(14) Uani 1 1 d . . . . .
N2 N 0.1672(10) 0.5608(4) 0.33139(19) 0.0370(15) Uani 1 1 d . . . . .
C1 C 0.4726(12) 0.8373(6) 0.3111(2) 0.0433(18) Uani 1 1 d . . . . .
H1A H 0.495451 0.898992 0.312675 0.065 Uiso 1 1 calc R U . . .
H1B H 0.408969 0.824239 0.287574 0.065 Uiso 1 1 calc R U . . .
H1C H 0.582593 0.806006 0.312818 0.065 Uiso 1 1 calc R U . . .
C2 C 0.3680(11) 0.8112(5) 0.3416(2) 0.0384(17) Uani 1 1 d . . . . .
C3 C 0.3351(12) 0.8550(5) 0.3739(3) 0.0424(19) Uani 1 1 d . . . . .
H3 H 0.377569 0.910442 0.380499 0.051 Uiso 1 1 calc R U . . .
C4 C 0.2312(11) 0.8051(5) 0.3947(2) 0.0381(17) Uani 1 1 d . . . . .
C5 C 0.2002(12) 0.7271(6) 0.3745(2) 0.0393(18) Uani 1 1 d . . . . .
C6 C 0.1068(11) 0.6545(5) 0.3841(2) 0.0368(16) Uani 1 1 d . . . . .
C7 C 0.0222(11) 0.6577(6) 0.4203(2) 0.0386(17) Uani 1 1 d . . . . .
C8 C -0.1496(12) 0.6857(5) 0.4212(2) 0.0413(18) Uani 1 1 d . . . . .
C9 C -0.2246(12) 0.6880(6) 0.4544(3) 0.045(2) Uani 1 1 d . . . . .
H9 H -0.339690 0.708971 0.454898 0.054 Uiso 1 1 calc R U . . .
C10 C -0.1396(13) 0.6613(6) 0.4869(2) 0.0436(18) Uani 1 1 d . . . . .
C11 C 0.0317(13) 0.6333(6) 0.4856(3) 0.047(2) Uani 1 1 d . . . . .
H11 H 0.093611 0.615897 0.507825 0.056 Uiso 1 1 calc R U . . .
C12 C 0.1139(13) 0.6301(6) 0.4530(3) 0.045(2) Uani 1 1 d . . . . .
C13 C 0.2970(13) 0.5976(7) 0.4520(3) 0.051(2) Uani 1 1 d . . . . .
H13A H 0.296144 0.541611 0.439910 0.077 Uiso 1 1 calc R U . . .
H13B H 0.348928 0.592100 0.477239 0.077 Uiso 1 1 calc R U . . .
H13C H 0.364919 0.638145 0.438383 0.077 Uiso 1 1 calc R U . . .
C14 C -0.2261(15) 0.6638(8) 0.5233(3) 0.056(2) Uani 1 1 d . . . . .
H14A H -0.144785 0.642890 0.543134 0.084 Uiso 1 1 calc R U . . .
H14B H -0.329445 0.627380 0.521598 0.084 Uiso 1 1 calc R U . . .
H14C H -0.259530 0.722871 0.528639 0.084 Uiso 1 1 calc R U . . .
C15 C -0.2511(13) 0.7127(7) 0.3855(3) 0.048(2) Uani 1 1 d . . . . .
H15A H -0.270205 0.662632 0.369522 0.072 Uiso 1 1 calc R U . . .
H15B H -0.185008 0.755957 0.372958 0.072 Uiso 1 1 calc R U . . .
H15C H -0.363001 0.736728 0.391277 0.072 Uiso 1 1 calc R U . . .
C16 C 0.0909(11) 0.5777(5) 0.3652(2) 0.0353(16) Uani 1 1 d . . . . .
C17 C 0.0175(12) 0.4957(6) 0.3755(3) 0.0425(19) Uani 1 1 d . . . . .
C18 C 0.0603(12) 0.4365(5) 0.3498(2) 0.0426(19) Uani 1 1 d . . . . .
H18 H 0.032045 0.377297 0.350180 0.051 Uiso 1 1 calc R U . . .
C19 C 0.1523(11) 0.4772(5) 0.3231(2) 0.0379(17) Uani 1 1 d . . . . .
C20 C 0.2265(12) 0.4391(5) 0.2900(2) 0.0415(18) Uani 1 1 d . . . . .
H20A H 0.148097 0.449989 0.268227 0.062 Uiso 1 1 calc R U . . .
H20B H 0.240541 0.377151 0.293499 0.062 Uiso 1 1 calc R U . . .
H20C H 0.339489 0.465112 0.286620 0.062 Uiso 1 1 calc R U . . .
C21 C -0.0919(13) 0.4745(6) 0.4072(3) 0.048(2) Uani 1 1 d . . . . .
H21A H -0.026296 0.487171 0.430522 0.072 Uiso 1 1 calc R U . . .
H21B H -0.122416 0.413571 0.406301 0.072 Uiso 1 1 calc R U . . .
H21C H -0.197896 0.509056 0.405209 0.072 Uiso 1 1 calc R U . . .
C22 C 0.1698(14) 0.8328(6) 0.4312(2) 0.050(2) Uani 1 1 d . . . . .
H22A H 0.210344 0.891131 0.436764 0.075 Uiso 1 1 calc R U . . .
H22B H 0.216187 0.793733 0.450508 0.075 Uiso 1 1 calc R U . . .
H22C H 0.042941 0.831483 0.430065 0.075 Uiso 1 1 calc R U . . .
Bi2 Bi 0.78724(4) 0.16567(2) 0.27359(2) 0.03348(7) Uani 1 1 d . . . . .
Cl3 Cl 1.1113(3) 0.22327(13) 0.28407(6) 0.0395(4) Uani 1 1 d . . . . .
Cl4 Cl 0.4951(3) 0.07282(13) 0.27175(6) 0.0413(4) Uani 1 1 d . . . . .
N3 N 0.7096(9) 0.2562(4) 0.31681(19) 0.0358(15) Uani 1 1 d . . . . .
N4 N 0.8474(9) 0.0846(4) 0.32288(18) 0.0354(14) Uani 1 1 d . . . . .
C23 C 0.7533(11) 0.3847(5) 0.2778(2) 0.0384(18) Uani 1 1 d . . . . .
H23A H 0.671837 0.375892 0.256297 0.058 Uiso 1 1 calc R U . . .
H23B H 0.866650 0.361110 0.272772 0.058 Uiso 1 1 calc R U . . .
H23C H 0.764777 0.446213 0.282840 0.058 Uiso 1 1 calc R U . . .
C24 C 0.6873(11) 0.3405(5) 0.3104(2) 0.0381(16) Uani 1 1 d . . . . .
C25 C 0.6012(12) 0.3764(5) 0.3392(2) 0.0412(18) Uani 1 1 d . . . . .
H25 H 0.571013 0.435137 0.341355 0.049 Uiso 1 1 calc R U . . .
C26 C 0.5674(12) 0.3131(5) 0.3637(2) 0.0403(18) Uani 1 1 d . . . . .
C27 C 0.6393(11) 0.2347(5) 0.3499(2) 0.0341(16) Uani 1 1 d . . . . .
C28 C 0.6589(11) 0.1543(5) 0.3673(2) 0.0375(17) Uani 1 1 d . . . . .
C29 C 0.5722(12) 0.1428(5) 0.4027(2) 0.0381(18) Uani 1 1 d . . . . .
C30 C 0.6673(12) 0.1596(6) 0.4364(2) 0.0417(18) Uani 1 1 d . . . . .
C31 C 0.5837(13) 0.1449(6) 0.4685(3) 0.046(2) Uani 1 1 d . . . . .
H31 H 0.643902 0.157246 0.491480 0.056 Uiso 1 1 calc R U . . .
C32 C 0.4166(14) 0.1132(6) 0.4682(3) 0.050(2) Uani 1 1 d . . . . .
C33 C 0.3282(13) 0.0989(6) 0.4342(3) 0.045(2) Uani 1 1 d . . . . .
H33 H 0.212581 0.078204 0.433395 0.054 Uiso 1 1 calc R U . . .
C34 C 0.4038(12) 0.1140(5) 0.4012(2) 0.0393(18) Uani 1 1 d . . . . .
C35 C 0.2996(12) 0.0995(6) 0.3649(3) 0.047(2) Uani 1 1 d . . . . .
H35A H 0.257304 0.154535 0.354989 0.070 Uiso 1 1 calc R U . . .
H35B H 0.200994 0.062003 0.368832 0.070 Uiso 1 1 calc R U . . .
H35C H 0.373404 0.072420 0.347409 0.070 Uiso 1 1 calc R U . . .
C36 C 0.3290(17) 0.0948(7) 0.5035(3) 0.065(3) Uani 1 1 d . . . . .
H36A H 0.307579 0.033163 0.505442 0.097 Uiso 1 1 calc R U . . .
H36B H 0.218733 0.125762 0.503114 0.097 Uiso 1 1 calc R U . . .
H36C H 0.404381 0.113709 0.524693 0.097 Uiso 1 1 calc R U . . .
C37 C 0.8464(15) 0.1941(7) 0.4376(3) 0.053(2) Uani 1 1 d . . . . .
H37A H 0.843117 0.254293 0.429954 0.080 Uiso 1 1 calc R U . . .
H37B H 0.914803 0.161022 0.420924 0.080 Uiso 1 1 calc R U . . .
H37C H 0.899594 0.189733 0.462737 0.080 Uiso 1 1 calc R U . . .
C38 C 0.7570(11) 0.0849(5) 0.3559(2) 0.0339(15) Uani 1 1 d . . . . .
C39 C 0.7929(11) 0.0033(5) 0.3734(2) 0.0369(17) Uani 1 1 d . . . . .
C40 C 0.8995(11) -0.0405(5) 0.3512(2) 0.0377(17) Uani 1 1 d . . . . .
H40 H 0.944190 -0.096352 0.356080 0.045 Uiso 1 1 calc R U . . .
C41 C 0.9324(11) 0.0090(5) 0.3205(2) 0.0368(17) Uani 1 1 d . . . . .
C42 C 1.0428(10) -0.0107(5) 0.2904(2) 0.0385(17) Uani 1 1 d . . . . .
H42A H 1.147834 0.024447 0.292893 0.058 Uiso 1 1 calc R U . . .
H42B H 0.979395 0.001670 0.266745 0.058 Uiso 1 1 calc R U . . .
H42C H 1.074737 -0.071485 0.291362 0.058 Uiso 1 1 calc R U . . .
C43 C 0.7419(13) -0.0302(6) 0.4098(3) 0.045(2) Uani 1 1 d . . . . .
H43A H 0.756124 -0.092628 0.410507 0.067 Uiso 1 1 calc R U . . .
H43B H 0.620622 -0.015730 0.412917 0.067 Uiso 1 1 calc R U . . .
H43C H 0.815850 -0.004263 0.429713 0.067 Uiso 1 1 calc R U . . .
C44 C 0.4716(13) 0.3280(6) 0.3978(3) 0.047(2) Uani 1 1 d . . . . .
H44A H 0.548077 0.314816 0.419664 0.071 Uiso 1 1 calc R U . . .
H44B H 0.369564 0.290702 0.397243 0.071 Uiso 1 1 calc R U . . .
H44C H 0.435014 0.387975 0.398688 0.071 Uiso 1 1 calc R U . . .

loop_
_atom_site_aniso_label
_atom_site_aniso_U_11
_atom_site_aniso_U_22
_atom_site_aniso_U_33
_atom_site_aniso_U_23
_atom_site_aniso_U_13
_atom_site_aniso_U_12
Bi1 0.03287(14) 0.03038(13) 0.03883(14) -0.00034(11) 0.00224(11) -0.00085(13)
Cl1 0.0365(9) 0.0323(9) 0.0453(10) -0.0005(7) 0.0018(8) 0.0015(8)
Cl2 0.0387(10) 0.0328(9) 0.0511(11) -0.0043(8) -0.0021(9) 0.0054(8)
N1 0.038(4) 0.033(3) 0.036(3) 0.003(3) 0.001(3) 0.001(3)
N2 0.041(4) 0.026(3) 0.044(4) 0.003(3) 0.006(3) -0.006(3)
C1 0.042(4) 0.033(4) 0.055(5) 0.001(4) 0.002(4) 0.003(4)
C2 0.033(4) 0.030(4) 0.051(5) 0.002(3) -0.004(3) 0.000(3)
C3 0.041(5) 0.032(4) 0.054(5) -0.003(3) -0.002(4) 0.001(4)
C4 0.037(4) 0.034(4) 0.042(4) -0.005(3) -0.003(3) -0.003(3)
C5 0.039(4) 0.035(4) 0.043(4) 0.001(3) -0.002(3) 0.003(3)
C6 0.034(4) 0.038(4) 0.038(4) -0.002(3) 0.003(3) 0.005(4)
C7 0.032(4) 0.040(4) 0.044(4) -0.001(4) 0.006(3) -0.003(4)
C8 0.042(5) 0.037(4) 0.044(4) -0.002(3) -0.001(4) -0.007(4)
C9 0.036(4) 0.047(5) 0.052(5) -0.001(4) 0.003(4) 0.000(4)
C10 0.051(5) 0.041(4) 0.040(4) -0.004(4) 0.010(4) -0.002(4)
C11 0.048(5) 0.047(5) 0.045(5) -0.001(4) 0.002(4) -0.004(4)
C12 0.044(5) 0.042(4) 0.048(5) -0.001(4) -0.001(4) -0.002(4)
C13 0.044(5) 0.054(5) 0.056(5) 0.008(4) 0.003(4) 0.011(5)
C14 0.062(6) 0.058(6) 0.050(5) -0.002(5) 0.013(4) -0.001(5)
C15 0.046(5) 0.053(5) 0.045(5) -0.005(4) 0.003(4) 0.005(4)
C16 0.032(4) 0.035(4) 0.037(4) 0.004(3) -0.003(3) -0.003(3)
C17 0.041(5) 0.038(4) 0.047(5) 0.004(4) 0.000(4) -0.005(4)
C18 0.050(5) 0.030(4) 0.048(5) 0.002(3) 0.003(4) -0.005(4)
C19 0.032(4) 0.031(4) 0.051(5) 0.005(3) -0.002(3) -0.002(3)
C20 0.045(5) 0.029(4) 0.051(5) -0.004(3) 0.002(4) 0.000(4)
C21 0.053(6) 0.044(5) 0.047(5) 0.003(4) 0.008(4) -0.005(4)
C22 0.057(5) 0.045(5) 0.047(4) -0.013(4) 0.003(4) -0.002(5)
Bi2 0.03193(14) 0.03010(13) 0.03846(14) 0.00149(11) 0.00275(11) 0.00006(12)
Cl3 0.0370(10) 0.0336(9) 0.0481(10) -0.0019(8) 0.0043(8) -0.0015(8)
Cl4 0.0369(10) 0.0358(9) 0.0506(11) 0.0051(8) -0.0010(9) -0.0049(8)
N3 0.035(4) 0.027(3) 0.045(4) 0.003(3) 0.001(3) 0.001(3)
N4 0.036(4) 0.037(3) 0.033(3) 0.004(3) 0.004(3) -0.001(3)
C23 0.042(5) 0.025(3) 0.048(4) 0.000(3) 0.002(4) 0.002(3)
C24 0.033(4) 0.032(4) 0.050(4) 0.002(4) 0.006(3) 0.001(3)
C25 0.048(5) 0.032(4) 0.044(4) 0.003(3) 0.004(4) 0.002(4)
C26 0.041(5) 0.033(4) 0.046(4) -0.002(3) 0.002(4) 0.003(3)
C27 0.034(4) 0.035(4) 0.033(4) 0.005(3) -0.004(3) 0.002(3)
C28 0.037(4) 0.034(4) 0.041(4) 0.000(3) -0.003(3) 0.002(4)
C29 0.041(5) 0.031(4) 0.043(4) 0.002(3) 0.002(3) 0.002(3)
C30 0.047(5) 0.037(4) 0.041(4) 0.004(3) 0.003(4) 0.003(4)
C31 0.051(5) 0.044(5) 0.044(5) 0.002(4) 0.002(4) 0.007(4)
C32 0.062(6) 0.040(5) 0.048(5) 0.007(4) 0.013(4) 0.012(4)
C33 0.042(5) 0.041(4) 0.053(5) 0.006(4) 0.010(4) -0.002(4)
C34 0.040(5) 0.035(4) 0.044(4) 0.006(3) 0.009(4) 0.002(3)
C35 0.035(5) 0.047(5) 0.059(5) 0.002(4) 0.003(4) -0.004(4)
C36 0.083(9) 0.059(6) 0.055(6) 0.012(5) 0.027(6) 0.017(6)
C37 0.056(6) 0.049(5) 0.055(5) -0.005(4) -0.003(5) -0.006(5)
C38 0.032(4) 0.027(3) 0.042(4) 0.002(3) 0.004(3) -0.002(3)
C39 0.040(5) 0.033(4) 0.037(4) 0.004(3) -0.004(3) -0.002(3)
C40 0.038(4) 0.027(3) 0.048(4) 0.001(3) 0.000(3) -0.001(3)
C41 0.036(4) 0.033(4) 0.041(4) 0.002(3) 0.001(3) 0.003(3)
C42 0.030(4) 0.033(4) 0.053(5) 0.002(3) 0.003(3) 0.009(3)
C43 0.048(5) 0.037(4) 0.050(5) 0.008(4) 0.004(4) 0.001(4)
C44 0.056(6) 0.037(4) 0.051(5) 0.001(4) 0.017(4) 0.007(4)

loop_
_atom_type_symbol
_atom_type_description
_atom_type_scat_dispersion_real
_atom_type_scat_dispersion_imag
_atom_type_scat_source
C C 0.0033 0.0016 'International Tables Vol C Tables 4.2.6.8 and 6.1.1.4'
H H 0.0000 0.0000 'International Tables Vol C Tables 4.2.6.8 and 6.1.1.4'
Bi Bi -4.1077 10.2566 'International Tables Vol C Tables 4.2.6.8 and 6.1.1.4'
Cl Cl 0.1484 0.1585 'International Tables Vol C Tables 4.2.6.8 and 6.1.1.4'
N N 0.0061 0.0033 'International Tables Vol C Tables 4.2.6.8 and 6.1.1.4'

loop_
_geom_angle_atom_site_label_1
_geom_angle_atom_site_label_2
_geom_angle_atom_site_label_3
_geom_angle
_geom_angle_site_symmetry_1
_geom_angle_site_symmetry_3
_geom_angle_publ_flag
Cl2 Bi1 Cl1 165.31(6) . . ?
N1 Bi1 Cl1 86.98(19) . . ?
N1 Bi1 Cl2 79.72(19) . . ?
N2 Bi1 Cl1 87.6(2) . . ?
N2 Bi1 Cl2 96.3(2) . . ?
N2 Bi1 N1 80.6(3) . . ?
C2 N1 Bi1 120.3(6) . . ?
C2 N1 C5 108.8(7) . . ?
C5 N1 Bi1 126.8(6) . . ?
C16 N2 Bi1 126.1(5) . . ?
C19 N2 Bi1 122.5(6) . . ?
C19 N2 C16 109.9(7) . . ?
H1A C1 H1B 109.5 . . ?
H1A C1 H1C 109.5 . . ?
H1B C1 H1C 109.5 . . ?
C2 C1 H1A 109.5 . . ?
C2 C1 H1B 109.5 . . ?
C2 C1 H1C 109.5 . . ?
N1 C2 C1 121.9(8) . . ?
N1 C2 C3 108.4(8) . . ?
C3 C2 C1 129.7(8) . . ?
C2 C3 H3 125.4 . . ?
C4 C3 C2 109.3(8) . . ?
C4 C3 H3 125.4 . . ?
C3 C4 C5 106.3(8) . . ?
C3 C4 C22 123.5(8) . . ?
C5 C4 C22 130.2(8) . . ?
N1 C5 C4 107.2(7) . . ?
C6 C5 N1 123.9(8) . . ?
C6 C5 C4 128.9(8) . . ?
C5 C6 C7 117.0(7) . . ?
C16 C6 C5 127.1(8) . . ?
C16 C6 C7 115.8(8) . . ?
C8 C7 C6 119.8(8) . . ?
C8 C7 C12 120.0(8) . . ?
C12 C7 C6 120.2(8) . . ?
C7 C8 C15 119.9(8) . . ?
C9 C8 C7 119.0(8) . . ?
C9 C8 C15 121.0(9) . . ?
C8 C9 H9 118.6 . . ?
C8 C9 C10 122.7(9) . . ?
C10 C9 H9 118.6 . . ?
C9 C10 C11 117.6(8) . . ?
C9 C10 C14 121.8(9) . . ?
C11 C10 C14 120.6(9) . . ?
C10 C11 H11 119.0 . . ?
C12 C11 C10 122.0(9) . . ?
C12 C11 H11 119.0 . . ?
C7 C12 C13 120.2(9) . . ?
C11 C12 C7 118.6(9) . . ?
C11 C12 C13 121.3(9) . . ?
C12 C13 H13A 109.5 . . ?
C12 C13 H13B 109.5 . . ?
C12 C13 H13C 109.5 . . ?
H13A C13 H13B 109.5 . . ?
H13A C13 H13C 109.5 . . ?
H13B C13 H13C 109.5 . . ?
C10 C14 H14A 109.5 . . ?
C10 C14 H14B 109.5 . . ?
C10 C14 H14C 109.5 . . ?
H14A C14 H14B 109.5 . . ?
H14A C14 H14C 109.5 . . ?
H14B C14 H14C 109.5 . . ?
C8 C15 H15A 109.5 . . ?
C8 C15 H15B 109.5 . . ?
C8 C15 H15C 109.5 . . ?
H15A C15 H15B 109.5 . . ?
H15A C15 H15C 109.5 . . ?
H15B C15 H15C 109.5 . . ?
N2 C16 C17 104.6(7) . . ?
C6 C16 N2 124.3(7) . . ?
C6 C16 C17 130.7(8) . . ?
C16 C17 C21 129.5(8) . . ?
C18 C17 C16 107.3(8) . . ?
C18 C17 C21 123.2(8) . . ?
C17 C18 H18 125.4 . . ?
C17 C18 C19 109.2(8) . . ?
C19 C18 H18 125.4 . . ?
N2 C19 C18 108.9(8) . . ?
N2 C19 C20 122.4(8) . . ?
C18 C19 C20 128.6(8) . . ?
C19 C20 H20A 109.5 . . ?
C19 C20 H20B 109.5 . . ?
C19 C20 H20C 109.5 . . ?
H20A C20 H20B 109.5 . . ?
H20A C20 H20C 109.5 . . ?
H20B C20 H20C 109.5 . . ?
C17 C21 H21A 109.5 . . ?
C17 C21 H21B 109.5 . . ?
C17 C21 H21C 109.5 . . ?
H21A C21 H21B 109.5 . . ?
H21A C21 H21C 109.5 . . ?
H21B C21 H21C 109.5 . . ?
C4 C22 H22A 109.5 . . ?
C4 C22 H22B 109.5 . . ?
C4 C22 H22C 109.5 . . ?
H22A C22 H22B 109.5 . . ?
H22A C22 H22C 109.5 . . ?
H22B C22 H22C 109.5 . . ?
Cl3 Bi2 Cl4 165.56(6) . . ?
N3 Bi2 Cl3 88.96(19) . . ?
N3 Bi2 Cl4 95.29(19) . . ?
N4 Bi2 Cl3 86.23(19) . . ?
N4 Bi2 Cl4 80.85(19) . . ?
N4 Bi2 N3 80.9(3) . . ?
C24 N3 Bi2 122.4(6) . . ?
C24 N3 C27 109.3(7) . . ?
C27 N3 Bi2 126.7(5) . . ?
C38 N4 Bi2 126.2(5) . . ?
C41 N4 Bi2 121.3(5) . . ?
C41 N4 C38 108.8(7) . . ?
H23A C23 H23B 109.5 . . ?
H23A C23 H23C 109.5 . . ?
H23B C23 H23C 109.5 . . ?
C24 C23 H23A 109.5 . . ?
C24 C23 H23B 109.5 . . ?
C24 C23 H23C 109.5 . . ?
N3 C24 C23 122.8(8) . . ?
N3 C24 C25 109.0(7) . . ?
C25 C24 C23 128.1(8) . . ?
C24 C25 H25 125.6 . . ?
C26 C25 C24 108.8(8) . . ?
C26 C25 H25 125.6 . . ?
C25 C26 C27 106.7(8) . . ?
C25 C26 C44 123.6(8) . . ?
C27 C26 C44 129.7(8) . . ?
N3 C27 C26 106.2(7) . . ?
N3 C27 C28 124.4(8) . . ?
C28 C27 C26 128.9(8) . . ?
C27 C28 C29 116.8(7) . . ?
C38 C28 C27 126.8(8) . . ?
C38 C28 C29 116.4(7) . . ?
C30 C29 C28 119.1(8) . . ?
C34 C29 C28 119.0(8) . . ?
C34 C29 C30 121.9(8) . . ?
C29 C30 C37 121.5(8) . . ?
C31 C30 C29 117.1(9) . . ?
C31 C30 C37 121.4(9) . . ?
C30 C31 H31 118.6 . . ?
C32 C31 C30 122.7(9) . . ?
C32 C31 H31 118.6 . . ?
C31 C32 C33 117.7(9) . . ?
C31 C32 C36 122.2(10) . . ?
C33 C32 C36 120.2(10) . . ?
C32 C33 H33 118.9 . . ?
C34 C33 C32 122.1(9) . . ?
C34 C33 H33 118.9 . . ?
C29 C34 C33 118.5(9) . . ?
C29 C34 C35 121.7(8) . . ?
C33 C34 C35 119.8(8) . . ?
C34 C35 H35A 109.5 . . ?
C34 C35 H35B 109.5 . . ?
C34 C35 H35C 109.5 . . ?
H35A C35 H35B 109.5 . . ?
H35A C35 H35C 109.5 . . ?
H35B C35 H35C 109.5 . . ?
C32 C36 H36A 109.5 . . ?
C32 C36 H36B 109.5 . . ?
C32 C36 H36C 109.5 . . ?
H36A C36 H36B 109.5 . . ?
H36A C36 H36C 109.5 . . ?
H36B C36 H36C 109.5 . . ?
C30 C37 H37A 109.5 . . ?
C30 C37 H37B 109.5 . . ?
C30 C37 H37C 109.5 . . ?
H37A C37 H37B 109.5 . . ?
H37A C37 H37C 109.5 . . ?
H37B C37 H37C 109.5 . . ?
N4 C38 C39 106.1(7) . . ?
C28 C38 N4 123.8(7) . . ?
C28 C38 C39 130.0(8) . . ?
C38 C39 C43 130.0(8) . . ?
C40 C39 C38 106.6(7) . . ?
C40 C39 C43 123.3(8) . . ?
C39 C40 H40 124.9 . . ?
C39 C40 C41 110.1(7) . . ?
C41 C40 H40 124.9 . . ?
N4 C41 C40 108.3(7) . . ?
N4 C41 C42 122.6(7) . . ?
C40 C41 C42 129.0(7) . . ?
C41 C42 H42A 109.5 . . ?
C41 C42 H42B 109.5 . . ?
C41 C42 H42C 109.5 . . ?
H42A C42 H42B 109.5 . . ?
H42A C42 H42C 109.5 . . ?
H42B C42 H42C 109.5 . . ?
C39 C43 H43A 109.5 . . ?
C39 C43 H43B 109.5 . . ?
C39 C43 H43C 109.5 . . ?
H43A C43 H43B 109.5 . . ?
H43A C43 H43C 109.5 . . ?
H43B C43 H43C 109.5 . . ?
C26 C44 H44A 109.5 . . ?
C26 C44 H44B 109.5 . . ?
C26 C44 H44C 109.5 . . ?
H44A C44 H44B 109.5 . . ?
H44A C44 H44C 109.5 . . ?
H44B C44 H44C 109.5 . . ?

loop_
_geom_bond_atom_site_label_1
_geom_bond_atom_site_label_2
_geom_bond_distance
_geom_bond_site_symmetry_2
_geom_bond_publ_flag
Bi1 Cl1 2.692(2) . ?
Bi1 Cl2 2.687(2) . ?
Bi1 N1 2.223(7) . ?
Bi1 N2 2.218(7) . ?
N1 C2 1.359(10) . ?
N1 C5 1.406(11) . ?
N2 C16 1.427(11) . ?
N2 C19 1.344(10) . ?
C1 H1A 0.9800 . ?
C1 H1B 0.9800 . ?
C1 H1C 0.9800 . ?
C1 C2 1.478(12) . ?
C2 C3 1.399(12) . ?
C3 H3 0.9500 . ?
C3 C4 1.383(13) . ?
C4 C5 1.434(12) . ?
C4 C22 1.507(12) . ?
C5 C6 1.403(12) . ?
C6 C7 1.513(11) . ?
C6 C16 1.384(11) . ?
C7 C8 1.402(12) . ?
C7 C12 1.410(13) . ?
C8 C9 1.378(12) . ?
C8 C15 1.529(13) . ?
C9 H9 0.9500 . ?
C9 C10 1.379(13) . ?
C10 C11 1.400(14) . ?
C10 C14 1.530(12) . ?
C11 H11 0.9500 . ?
C11 C12 1.389(13) . ?
C12 C13 1.507(14) . ?
C13 H13A 0.9800 . ?
C13 H13B 0.9800 . ?
C13 H13C 0.9800 . ?
C14 H14A 0.9800 . ?
C14 H14B 0.9800 . ?
C14 H14C 0.9800 . ?
C15 H15A 0.9800 . ?
C15 H15B 0.9800 . ?
C15 H15C 0.9800 . ?
C16 C17 1.461(12) . ?
C17 C18 1.373(13) . ?
C17 C21 1.514(13) . ?
C18 H18 0.9500 . ?
C18 C19 1.398(12) . ?
C19 C20 1.494(12) . ?
C20 H20A 0.9800 . ?
C20 H20B 0.9800 . ?
C20 H20C 0.9800 . ?
C21 H21A 0.9800 . ?
C21 H21B 0.9800 . ?
C21 H21C 0.9800 . ?
C22 H22A 0.9800 . ?
C22 H22B 0.9800 . ?
C22 H22C 0.9800 . ?
Bi2 Cl3 2.667(2) . ?
Bi2 Cl4 2.683(2) . ?
Bi2 N3 2.229(7) . ?
Bi2 N4 2.220(7) . ?
N3 C24 1.345(10) . ?
N3 C27 1.398(10) . ?
N4 C38 1.433(10) . ?
N4 C41 1.356(10) . ?
C23 H23A 0.9800 . ?
C23 H23B 0.9800 . ?
C23 H23C 0.9800 . ?
C23 C24 1.497(11) . ?
C24 C25 1.398(12) . ?
C25 H25 0.9500 . ?
C25 C26 1.370(12) . ?
C26 C27 1.449(11) . ?
C26 C44 1.507(12) . ?
C27 C28 1.410(11) . ?
C28 C29 1.504(12) . ?
C28 C38 1.402(11) . ?
C29 C30 1.412(12) . ?
C29 C34 1.376(12) . ?
C30 C31 1.394(12) . ?
C30 C37 1.485(14) . ?
C31 H31 0.9500 . ?
C31 C32 1.384(15) . ?
C32 C33 1.393(14) . ?
C32 C36 1.522(13) . ?
C33 H33 0.9500 . ?
C33 C34 1.391(12) . ?
C34 C35 1.519(13) . ?
C35 H35A 0.9800 . ?
C35 H35B 0.9800 . ?
C35 H35C 0.9800 . ?
C36 H36A 0.9800 . ?
C36 H36B 0.9800 . ?
C36 H36C 0.9800 . ?
C37 H37A 0.9800 . ?
C37 H37B 0.9800 . ?
C37 H37C 0.9800 . ?
C38 C39 1.441(10) . ?
C39 C40 1.376(12) . ?
C39 C43 1.505(12) . ?
C40 H40 0.9500 . ?
C40 C41 1.397(11) . ?
C41 C42 1.471(11) . ?
C42 H42A 0.9800 . ?
C42 H42B 0.9800 . ?
C42 H42C 0.9800 . ?
C43 H43A 0.9800 . ?
C43 H43B 0.9800 . ?
C43 H43C 0.9800 . ?
C44 H44A 0.9800 . ?
C44 H44B 0.9800 . ?
C44 H44C 0.9800 . ?

loop_
_geom_torsion_atom_site_label_1
_geom_torsion_atom_site_label_2
_geom_torsion_atom_site_label_3
_geom_torsion_atom_site_label_4
_geom_torsion
_geom_torsion_site_symmetry_1
_geom_torsion_site_symmetry_2
_geom_torsion_site_symmetry_3
_geom_torsion_site_symmetry_4
_geom_torsion_publ_flag
Bi1 N1 C2 C1 -20.8(10) . . . . ?
Bi1 N1 C2 C3 161.6(6) . . . . ?
Bi1 N1 C5 C4 -159.5(6) . . . . ?
Bi1 N1 C5 C6 23.5(11) . . . . ?
Bi1 N2 C16 C6 -24.1(11) . . . . ?
Bi1 N2 C16 C17 162.4(6) . . . . ?
Bi1 N2 C19 C18 -164.0(6) . . . . ?
Bi1 N2 C19 C20 16.1(12) . . . . ?
N1 C2 C3 C4 -2.1(10) . . . . ?
N1 C5 C6 C7 177.7(7) . . . . ?
N1 C5 C6 C16 1.7(14) . . . . ?
N2 C16 C17 C18 3.2(10) . . . . ?
N2 C16 C17 C21 -174.7(9) . . . . ?
C1 C2 C3 C4 -179.4(8) . . . . ?
C2 N1 C5 C4 -2.5(9) . . . . ?
C2 N1 C5 C6 -179.5(8) . . . . ?
C2 C3 C4 C5 0.5(10) . . . . ?
C2 C3 C4 C22 -179.7(8) . . . . ?
C3 C4 C5 N1 1.2(9) . . . . ?
C3 C4 C5 C6 178.0(9) . . . . ?
C4 C5 C6 C7 1.5(13) . . . . ?
C4 C5 C6 C16 -174.6(9) . . . . ?
C5 N1 C2 C1 -179.6(7) . . . . ?
C5 N1 C2 C3 2.9(9) . . . . ?
C5 C6 C7 C8 92.5(10) . . . . ?
C5 C6 C7 C12 -89.4(10) . . . . ?
C5 C6 C16 N2 -1.3(14) . . . . ?
C5 C6 C16 C17 170.5(9) . . . . ?
C6 C7 C8 C9 179.9(8) . . . . ?
C6 C7 C8 C15 0.1(12) . . . . ?
C6 C7 C12 C11 -179.5(8) . . . . ?
C6 C7 C12 C13 0.3(13) . . . . ?
C6 C16 C17 C18 -169.7(9) . . . . ?
C6 C16 C17 C21 12.3(16) . . . . ?
C7 C6 C16 N2 -177.4(7) . . . . ?
C7 C6 C16 C17 -5.6(13) . . . . ?
C7 C8 C9 C10 -2.2(14) . . . . ?
C8 C7 C12 C11 -1.4(13) . . . . ?
C8 C7 C12 C13 178.3(8) . . . . ?
C8 C9 C10 C11 2.0(14) . . . . ?
C8 C9 C10 C14 -179.5(9) . . . . ?
C9 C10 C11 C12 -1.5(14) . . . . ?
C10 C11 C12 C7 1.3(14) . . . . ?
C10 C11 C12 C13 -178.5(9) . . . . ?
C12 C7 C8 C9 1.9(13) . . . . ?
C12 C7 C8 C15 -177.9(8) . . . . ?
C14 C10 C11 C12 179.9(9) . . . . ?
C15 C8 C9 C10 177.6(9) . . . . ?
C16 N2 C19 C18 2.5(10) . . . . ?
C16 N2 C19 C20 -177.4(8) . . . . ?
C16 C6 C7 C8 -91.0(10) . . . . ?
C16 C6 C7 C12 87.1(10) . . . . ?
C16 C17 C18 C19 -1.9(11) . . . . ?
C17 C18 C19 N2 -0.3(11) . . . . ?
C17 C18 C19 C20 179.6(9) . . . . ?
C19 N2 C16 C6 170.1(8) . . . . ?
C19 N2 C16 C17 -3.5(9) . . . . ?
C21 C17 C18 C19 176.2(8) . . . . ?
C22 C4 C5 N1 -178.5(9) . . . . ?
C22 C4 C5 C6 -1.8(16) . . . . ?
Bi2 N3 C24 C23 -15.7(11) . . . . ?
Bi2 N3 C24 C25 166.3(6) . . . . ?
Bi2 N3 C27 C26 -164.8(6) . . . . ?
Bi2 N3 C27 C28 22.6(11) . . . . ?
Bi2 N4 C38 C28 -23.0(11) . . . . ?
Bi2 N4 C38 C39 158.2(6) . . . . ?
Bi2 N4 C41 C40 -159.6(6) . . . . ?
Bi2 N4 C41 C42 22.3(11) . . . . ?
N3 C24 C25 C26 -0.7(10) . . . . ?
N3 C27 C28 C29 -179.4(7) . . . . ?
N3 C27 C28 C38 3.5(14) . . . . ?
N4 C38 C39 C40 0.3(9) . . . . ?
N4 C38 C39 C43 175.9(8) . . . . ?
C23 C24 C25 C26 -178.6(8) . . . . ?
C24 N3 C27 C26 0.9(9) . . . . ?
C24 N3 C27 C28 -171.7(8) . . . . ?
C24 C25 C26 C27 1.2(10) . . . . ?
C24 C25 C26 C44 -178.3(8) . . . . ?
C25 C26 C27 N3 -1.3(10) . . . . ?
C25 C26 C27 C28 170.8(9) . . . . ?
C26 C27 C28 C29 9.7(13) . . . . ?
C26 C27 C28 C38 -167.4(9) . . . . ?
C27 N3 C24 C23 177.9(8) . . . . ?
C27 N3 C24 C25 -0.1(10) . . . . ?
C27 C28 C29 C30 -92.9(10) . . . . ?
C27 C28 C29 C34 88.8(10) . . . . ?
C27 C28 C38 N4 -3.3(14) . . . . ?
C27 C28 C38 C39 175.2(8) . . . . ?
C28 C29 C30 C31 -177.6(8) . . . . ?
C28 C29 C30 C37 4.4(13) . . . . ?
C28 C29 C34 C33 176.3(8) . . . . ?
C28 C29 C34 C35 -4.3(12) . . . . ?
C28 C38 C39 C40 -178.4(9) . . . . ?
C28 C38 C39 C43 -2.8(15) . . . . ?
C29 C28 C38 N4 179.7(7) . . . . ?
C29 C28 C38 C39 -1.9(13) . . . . ?
C29 C30 C31 C32 1.7(13) . . . . ?
C30 C29 C34 C33 -1.9(13) . . . . ?
C30 C29 C34 C35 177.5(8) . . . . ?
C30 C31 C32 C33 -2.6(14) . . . . ?
C30 C31 C32 C36 178.0(9) . . . . ?
C31 C32 C33 C34 1.2(14) . . . . ?
C32 C33 C34 C29 0.9(14) . . . . ?
C32 C33 C34 C35 -178.5(9) . . . . ?
C34 C29 C30 C31 0.6(13) . . . . ?
C34 C29 C30 C37 -177.4(8) . . . . ?
C36 C32 C33 C34 -179.4(9) . . . . ?
C37 C30 C31 C32 179.7(9) . . . . ?
C38 N4 C41 C40 0.2(9) . . . . ?
C38 N4 C41 C42 -177.9(7) . . . . ?
C38 C28 C29 C30 84.4(10) . . . . ?
C38 C28 C29 C34 -93.8(10) . . . . ?
C38 C39 C40 C41 -0.2(10) . . . . ?
C39 C40 C41 N4 0.0(10) . . . . ?
C39 C40 C41 C42 178.0(8) . . . . ?
C41 N4 C38 C28 178.5(8) . . . . ?
C41 N4 C38 C39 -0.3(9) . . . . ?
C43 C39 C40 C41 -176.1(8) . . . . ?
C44 C26 C27 N3 178.2(9) . . . . ?
C44 C26 C27 C28 -9.6(16) . . . . ?
